data_1572909
loop_
_publ_author_name
'Limberg, Niklas'
'Rautiainen, J. Mikko'
'Lundell, Jan'
'Riedel, Sebastian'
'Rissanen, Kari'
'Puttreddy, Rakesh'

_publ_section_title
;
 Dichlorine-pyridine <i>N</i>-oxide halogen-bonded complexes.
;
_journal_issue 45
_journal_name_full 'Chemical science'
_journal_page_first 18840
_journal_page_last 18845
_journal_paper_doi 10.1039/d4sc06270a
_journal_volume 15
_journal_year 2024
_chemical_formula_moiety 'Cl2, 0.5(C14 H18 N2 O2)'
_chemical_formula_sum 'C7 H9 Cl2 N O'
_chemical_formula_weight 194.05
_space_group_crystal_system monoclinic
_space_group_IT_number 11
_space_group_name_Hall '-P 2yb'
_space_group_name_H-M_alt 'P 1 21/m 1'
_atom_sites_solution_hydrogens geom
_audit_creation_date 2024-09-11
_audit_creation_method
;
Olex2 1.5-alpha
(compiled 2024.02.16 svn.r378c4104 for OlexSys, GUI svn.r6928)
;
_audit_update_record
;
2024-09-13 deposited with the CCDC.	2024-10-21 downloaded from the CCDC.
;
_cell_angle_alpha 90
_cell_angle_beta 92.072(4)
_cell_angle_gamma 90
_cell_formula_units_Z 2
_cell_length_a 6.9789(7)
_cell_length_b 7.1228(6)
_cell_length_c 8.6438(9)
_cell_measurement_reflns_used 4108
_cell_measurement_temperature 100.00
_cell_measurement_theta_max 28.306
_cell_measurement_theta_min 2.358
_cell_volume 429.40(7)
_computing_cell_refinement 'SAINT V8.40B (?, 2016)'
_computing_data_reduction 'SAINT V8.40B (?, 2016)'
_computing_molecular_graphics 'Olex2 1.5-alpha (Dolomanov et al., 2009)'
_computing_publication_material 'Olex2 1.5-alpha (Dolomanov et al., 2009)'
_computing_structure_refinement 'XL  (Sheldrick, 2008)'
_diffrn_ambient_temperature 100.00
_diffrn_measured_fraction_theta_full 1.000
_diffrn_measured_fraction_theta_max 1.000
_diffrn_measurement_device_type 'Bruker APEX-II CCD'
_diffrn_measurement_method '\f and \w scans'
_diffrn_radiation_type MoK\a
_diffrn_radiation_wavelength 0.71073
_diffrn_reflns_av_R_equivalents 0.0431
_diffrn_reflns_av_unetI/netI 0.0227
_diffrn_reflns_Laue_measured_fraction_full 1.000
_diffrn_reflns_Laue_measured_fraction_max 1.000
_diffrn_reflns_limit_h_max 8
_diffrn_reflns_limit_h_min -8
_diffrn_reflns_limit_k_max 7
_diffrn_reflns_limit_k_min -8
_diffrn_reflns_limit_l_max 10
_diffrn_reflns_limit_l_min -10
_diffrn_reflns_number 7419
_diffrn_reflns_point_group_measured_fraction_full 1.000
_diffrn_reflns_point_group_measured_fraction_max 1.000
_diffrn_reflns_theta_full 25.242
_diffrn_reflns_theta_max 26.366
_diffrn_reflns_theta_min 2.358
_diffrn_source_current 0.0
_diffrn_source_power 0.0
_diffrn_source_voltage 0.0
_diffrn_standards_number 0
_exptl_absorpt_coefficient_mu 0.696
_exptl_absorpt_correction_T_max 0.7457
_exptl_absorpt_correction_T_min 0.6394
_exptl_absorpt_correction_type multi-scan
_exptl_absorpt_process_details
;
SADABS-2016/2 (Bruker,2016/2) was used for absorption correction.
wR2(int) was 0.1047 before and 0.0622 after correction.
The Ratio of minimum to maximum transmission is 0.8574.
The \l/2 correction factor is Not present.
;
_exptl_crystal_colour 'clear colourless'
_exptl_crystal_colour_lustre clear
_exptl_crystal_colour_primary colourless
_exptl_crystal_density_diffrn 1.501
_exptl_crystal_description plate
_exptl_crystal_F_000 200
_exptl_crystal_size_max 0.378
_exptl_crystal_size_mid 0.102
_exptl_crystal_size_min 0.074
_refine_diff_density_max 0.547
_refine_diff_density_min -0.479
_refine_diff_density_rms 0.092
_refine_ls_extinction_method none
_refine_ls_goodness_of_fit_ref 1.261
_refine_ls_hydrogen_treatment constr
_refine_ls_matrix_type full
_refine_ls_number_parameters 64
_refine_ls_number_reflns 950
_refine_ls_number_restraints 0
_refine_ls_restrained_S_all 1.261
_refine_ls_R_factor_all 0.0512
_refine_ls_R_factor_gt 0.0373
_refine_ls_shift/su_max 0.000
_refine_ls_shift/su_mean 0.000
_refine_ls_structure_factor_coef Fsqd
_refine_ls_weighting_details 'w=1/[\s^2^(Fo^2^)+1.0014P] where P=(Fo^2^+2Fc^2^)/3'
_refine_ls_weighting_scheme calc
_refine_ls_wR_factor_gt 0.0756
_refine_ls_wR_factor_ref 0.0887
_reflns_Friedel_coverage 0.000
_reflns_number_gt 795
_reflns_number_total 950
_reflns_threshold_expression 'I > 2\s(I)'
_cod_data_source_file d4sc06270a3.cif
_cod_data_source_block OGH_D49_9
_cod_depositor_comments 'Adding full bibliography for 1572907--1572916.cif.'
_cod_database_code 1572909
_shelx_shelxl_version_number 2019/1
_shelx_space_group_comment
;
The symmetry employed for this shelxl refinement is uniquely defined
by the following loop, which should always be used as a source of
symmetry information in preference to the above space-group names.
They are only intended as comments.
;
_shelx_estimated_absorpt_t_max 0.950
_shelx_estimated_absorpt_t_min 0.779
_olex2_refinement_description
;
1. Others
 Fixed Sof: H7A(0.5) H7B(0.5) H7C(0.5) H6A(0.5) H6B(0.5) H6C(0.5)
2.a Aromatic/amide H refined with riding coordinates:
 C2(H2), C4(H4), C3(H3)
2.b Idealised Me refined with everything fixed:
 C7(H7A,H7B,H7C), C6(H6A,H6B,H6C)
;
_olex2_submission_special_instructions 'No special instructions were received'

loop_
_space_group_symop_operation_xyz
'x, y, z'
'-x, y+1/2, -z'
'-x, -y, -z'
'x, -y-1/2, z'

loop_
_atom_site_label
_atom_site_type_symbol
_atom_site_fract_x
_atom_site_fract_y
_atom_site_fract_z
_atom_site_U_iso_or_equiv
_atom_site_adp_type
_atom_site_occupancy
_atom_site_site_symmetry_order
_atom_site_calc_flag
_atom_site_refinement_flags_posn
_atom_site_refinement_flags_adp
_atom_site_refinement_flags_occupancy
_atom_site_disorder_assembly
_atom_site_disorder_group
Cl1 Cl 0.10204(8) 0.39399(9) 0.19966(7) 0.01773(19) Uani 1 1 d . . . . .
O1 O 0.1562(3) 0.750000 0.2174(3) 0.0176(6) Uani 1 2 d S T P . .
N1 N 0.3405(4) 0.750000 0.2563(3) 0.0140(6) Uani 1 2 d S T P . .
C1 C 0.4712(5) 0.750000 0.1416(4) 0.0164(7) Uani 1 2 d S T P . .
C5 C 0.3967(5) 0.750000 0.4094(4) 0.0163(7) Uani 1 2 d S T P . .
C2 C 0.6643(5) 0.750000 0.1831(4) 0.0188(8) Uani 1 2 d S T P . .
H2 H 0.756318 0.750000 0.104737 0.023 Uiso 1 2 calc R U P . .
C4 C 0.5895(5) 0.750000 0.4494(4) 0.0208(8) Uani 1 2 d S T P . .
H4 H 0.629733 0.750000 0.555565 0.025 Uiso 1 2 calc R U P . .
C3 C 0.7255(5) 0.750000 0.3367(5) 0.0209(8) Uani 1 2 d S T P . .
H3 H 0.858391 0.750000 0.364580 0.025 Uiso 1 2 calc R U P . .
C7 C 0.2410(6) 0.750000 0.5232(4) 0.0233(8) Uani 1 2 d S T P . .
H7A H 0.155646 0.857063 0.502751 0.035 Uiso 0.5 1 calc . U P A -1
H7B H 0.297538 0.759897 0.628382 0.035 Uiso 0.5 1 calc . U P B -1
H7C H 0.167653 0.633040 0.513382 0.035 Uiso 0.5 1 calc . U P C -1
C6 C 0.3924(5) 0.750000 -0.0208(4) 0.0216(8) Uani 1 2 d S T P . .
H6A H 0.324260 0.631873 -0.041573 0.032 Uiso 0.5 1 calc . U P D -1
H6B H 0.497657 0.762646 -0.092110 0.032 Uiso 0.5 1 calc . U P E -1
H6C H 0.303472 0.855481 -0.035514 0.032 Uiso 0.5 1 calc . U P F -1

loop_
_atom_site_aniso_label
_atom_site_aniso_U_11
_atom_site_aniso_U_22
_atom_site_aniso_U_33
_atom_site_aniso_U_23
_atom_site_aniso_U_13
_atom_site_aniso_U_12
Cl1 0.0168(3) 0.0154(3) 0.0210(3) 0.0006(2) 0.0013(2) 0.0013(2)
O1 0.0115(12) 0.0175(13) 0.0239(14) 0.000 0.0008(10) 0.000
N1 0.0102(14) 0.0115(14) 0.0204(15) 0.000 -0.0005(11) 0.000
C1 0.0169(17) 0.0126(17) 0.0200(18) 0.000 0.0039(14) 0.000
C5 0.0176(17) 0.0135(17) 0.0177(17) 0.000 -0.0011(14) 0.000
C2 0.0151(17) 0.0170(18) 0.0246(19) 0.000 0.0059(14) 0.000
C4 0.0195(19) 0.022(2) 0.0207(19) 0.000 -0.0034(15) 0.000
C3 0.0116(17) 0.0198(19) 0.031(2) 0.000 -0.0033(15) 0.000
C7 0.0193(19) 0.029(2) 0.0218(19) 0.000 0.0019(15) 0.000
C6 0.0221(19) 0.026(2) 0.0170(18) 0.000 0.0041(15) 0.000

loop_
_atom_type_symbol
_atom_type_description
_atom_type_scat_dispersion_real
_atom_type_scat_dispersion_imag
_atom_type_scat_source
C C 0.0033 0.0016 'International Tables Vol C Tables 4.2.6.8 and 6.1.1.4'
H H 0.0000 0.0000 'International Tables Vol C Tables 4.2.6.8 and 6.1.1.4'
Cl Cl 0.1484 0.1585 'International Tables Vol C Tables 4.2.6.8 and 6.1.1.4'
N N 0.0061 0.0033 'International Tables Vol C Tables 4.2.6.8 and 6.1.1.4'
O O 0.0106 0.0060 'International Tables Vol C Tables 4.2.6.8 and 6.1.1.4'

loop_
_geom_angle_atom_site_label_1
_geom_angle_atom_site_label_2
_geom_angle_atom_site_label_3
_geom_angle
_geom_angle_site_symmetry_1
_geom_angle_site_symmetry_3
_geom_angle_publ_flag
O1 N1 C1 119.0(3) . . ?
O1 N1 C5 119.4(3) . . ?
C5 N1 C1 121.7(3) . . ?
N1 C1 C2 118.7(3) . . ?
N1 C1 C6 116.7(3) . . ?
C2 C1 C6 124.7(3) . . ?
N1 C5 C4 119.1(3) . . ?
N1 C5 C7 116.6(3) . . ?
C4 C5 C7 124.3(3) . . ?
C1 C2 H2 119.5 . . ?
C3 C2 C1 121.0(3) . . ?
C3 C2 H2 119.5 . . ?
C5 C4 H4 119.6 . . ?
C5 C4 C3 120.8(3) . . ?
C3 C4 H4 119.6 . . ?
C2 C3 C4 118.8(3) . . ?
C2 C3 H3 120.6 . . ?
C4 C3 H3 120.6 . . ?
C5 C7 H7A 109.5 . . ?
C5 C7 H7B 109.5 . . ?
C5 C7 H7C 109.5 . . ?
H7A C7 H7B 109.5 . . ?
H7A C7 H7C 109.5 . . ?
H7B C7 H7C 109.5 . . ?
C1 C6 H6A 109.5 . . ?
C1 C6 H6B 109.5 . . ?
C1 C6 H6C 109.5 . . ?
H6A C6 H6B 109.5 . . ?
H6A C6 H6C 109.5 . . ?
H6B C6 H6C 109.5 . . ?

loop_
_geom_bond_atom_site_label_1
_geom_bond_atom_site_label_2
_geom_bond_distance
_geom_bond_site_symmetry_2
_geom_bond_publ_flag
Cl1 Cl1 2.0513(13) 4_565 ?
O1 N1 1.318(4) . ?
N1 C1 1.372(5) . ?
N1 C5 1.367(5) . ?
C1 C2 1.382(5) . ?
C1 C6 1.488(5) . ?
C5 C4 1.377(5) . ?
C5 C7 1.492(5) . ?
C2 H2 0.9500 . ?
C2 C3 1.380(5) . ?
C4 H4 0.9500 . ?
C4 C3 1.384(5) . ?
C3 H3 0.9500 . ?
C7 H7A 0.9800 . ?
C7 H7B 0.9800 . ?
C7 H7C 0.9800 . ?
C6 H6A 0.9800 . ?
C6 H6B 0.9800 . ?
C6 H6C 0.9800 . ?

loop_
_geom_torsion_atom_site_label_1
_geom_torsion_atom_site_label_2
_geom_torsion_atom_site_label_3
_geom_torsion_atom_site_label_4
_geom_torsion
_geom_torsion_site_symmetry_1
_geom_torsion_site_symmetry_2
_geom_torsion_site_symmetry_3
_geom_torsion_site_symmetry_4
_geom_torsion_publ_flag
O1 N1 C1 C2 180.000(0) . . . . ?
O1 N1 C1 C6 0.000(0) . . . . ?
O1 N1 C5 C4 180.000(0) . . . . ?
O1 N1 C5 C7 0.000(1) . . . . ?
N1 C1 C2 C3 0.000(0) . . . . ?
N1 C5 C4 C3 0.000(1) . . . . ?
C1 N1 C5 C4 0.000(1) . . . . ?
C1 N1 C5 C7 180.000(0) . . . . ?
C1 C2 C3 C4 0.000(1) . . . . ?
C5 N1 C1 C2 0.000(0) . . . . ?
C5 N1 C1 C6 180.000(0) . . . . ?
C5 C4 C3 C2 0.000(1) . . . . ?
C7 C5 C4 C3 180.000(1) . . . . ?
C6 C1 C2 C3 180.000(0) . . . . ?
